data_4105365
loop_
_publ_author_name
'Jian-Hua Jia'
'Quan-Ming Wang'

_publ_section_title
;
 Intensely Luminescent Gold(I)-Silver(I) Cluster with Hypercoordinated
 Carbon
;
_journal_name_full 'Journal of the American Chemical Society'
_journal_page_first 16634
_journal_page_last 16635
_journal_paper_doi 10.1021/ja906695h
_journal_volume 131
_journal_year 2009
_chemical_formula_sum 'C103 H90 Au6 B2 F8 N6 O3 P6'
_chemical_formula_weight 3001.05
_chemical_name_systematic
; 
 ? 
;
_space_group_IT_number 148
_symmetry_cell_setting rhombohedral
_symmetry_space_group_name_Hall '-P 3*'
_symmetry_space_group_name_H-M 'R -3 :R'
_atom_sites_solution_hydrogens none
_atom_sites_solution_primary direct
_atom_sites_solution_secondary difmap
_audit_creation_method SHELXL-97
_cell_angle_alpha 63.763
_cell_angle_beta 63.763
_cell_angle_gamma 63.763
_cell_formula_units_Z 1
_cell_length_a 14.99000(10)
_cell_length_b 14.99000(10)
_cell_length_c 14.99000(10)
_cell_measurement_temperature 173(2)
_cell_volume 2579.48(3)
_computing_cell_refinement 'CrysAlis RED, Oxford Diffraction Ltd.'
_computing_data_collection 'CrysAlis CCD, Oxford Diffraction Ltd.'
_computing_data_reduction 'CrysAlis RED, Oxford Diffraction Ltd.'
_computing_structure_refinement 'SHELXL-97 (Sheldrick, 1997)'
_computing_structure_solution 'SHELXS-97 (Sheldrick, 1990)'
_diffrn_ambient_temperature 173(2)
_diffrn_measured_fraction_theta_full 0.999
_diffrn_measured_fraction_theta_max 0.906
_diffrn_measurement_device_type 'Oxford Gemini S Ultra'
_diffrn_radiation_monochromator graphite
_diffrn_radiation_source 'Enhance (Mo) X-ray Source'
_diffrn_radiation_type MoK\a
_diffrn_radiation_wavelength 0.71073
_diffrn_reflns_av_R_equivalents 0.0356
_diffrn_reflns_av_sigmaI/netI 0.0468
_diffrn_reflns_limit_h_max 21
_diffrn_reflns_limit_h_min -13
_diffrn_reflns_limit_k_max 20
_diffrn_reflns_limit_k_min -11
_diffrn_reflns_limit_l_max 21
_diffrn_reflns_limit_l_min -17
_diffrn_reflns_number 17127
_diffrn_reflns_theta_full 26.00
_diffrn_reflns_theta_max 30.54
_diffrn_reflns_theta_min 2.57
_exptl_absorpt_coefficient_mu 8.658
_exptl_absorpt_correction_T_max 0.7233
_exptl_absorpt_correction_T_min 0.1568
_exptl_absorpt_correction_type multi-scan
_exptl_absorpt_process_details
;
CrysAlis RED, Oxford Diffraction Ltd.,
Version 1.171.32.4 (release 27-04-2006 CrysAlis171 .NET)
(compiled Apr 27 2007,17:53:11)
empirical absorption correction using spherical harmonics,
 implemented in SCALE3 ABSPACK scaling algorithm.
;
_exptl_crystal_colour red
_exptl_crystal_density_diffrn 1.932
_exptl_crystal_description prismatic
_exptl_crystal_F_000 1420
_exptl_crystal_size_max 0.34
_exptl_crystal_size_mid 0.10
_exptl_crystal_size_min 0.04
_refine_diff_density_max 0.983
_refine_diff_density_min -0.793
_refine_diff_density_rms 0.126
_refine_ls_extinction_method none
_refine_ls_goodness_of_fit_ref 0.932
_refine_ls_hydrogen_treatment constr
_refine_ls_matrix_type full
_refine_ls_number_parameters 378
_refine_ls_number_reflns 4797
_refine_ls_number_restraints 0
_refine_ls_restrained_S_all 0.932
_refine_ls_R_factor_all 0.0435
_refine_ls_R_factor_gt 0.0267
_refine_ls_shift/su_max 0.001
_refine_ls_shift/su_mean 0.000
_refine_ls_structure_factor_coef Fsqd
_refine_ls_weighting_details 'calc w=1/[\s^2^(Fo^2^)+(0.0357P)^2^+0.0000P] where P=(Fo^2^+2Fc^2^)/3'
_refine_ls_weighting_scheme calc
_refine_ls_wR_factor_gt 0.0625
_refine_ls_wR_factor_ref 0.0645
_reflns_number_gt 3514
_reflns_number_total 4797
_reflns_threshold_expression >2sigma(I)
_cod_data_source_file ja906695h_si_002_1.cif
_cod_data_source_block 2
_cod_depositor_comments
;
The following automatic conversions were performed:

'_symmetry_cell_setting' value 'Rhombohedral' changed to
'rhombohedral' according to the built-in table from CIF Core
dictionary named 'cif_core.dic' version 2.4.1 from 2010-06-29.

Automatic conversion script
Id: cif_fix_values 1715 2011-07-08 13:25:40Z adriana 
;
_cod_original_cell_volume 2579.49(3)
_cod_original_sg_symbol_H-M 'R -3'
_cod_database_code 4105365

loop_
_symmetry_equiv_pos_as_xyz
'x, y, z'
'z, x, y'
'y, z, x'
'-x, -y, -z'
'-z, -x, -y'
'-y, -z, -x'

loop_
_atom_site_label
_atom_site_type_symbol
_atom_site_fract_x
_atom_site_fract_y
_atom_site_fract_z
_atom_site_U_iso_or_equiv
_atom_site_adp_type
_atom_site_occupancy
_atom_site_symmetry_multiplicity
_atom_site_calc_flag
_atom_site_refinement_flags
_atom_site_disorder_assembly
_atom_site_disorder_group
Au1 Au 0.903189(13) 0.903162(13) 0.089444(12) 0.03138(6) Uani 1 1 d . . .
C1 C 1.0000 1.0000 0.0000 0.0170(16) Uani 1 6 d S . .
P1 P 0.79926(9) 0.79936(9) 0.17740(8) 0.0301(2) Uani 0.50 1 d P A 1
C11 C 0.6898(6) 0.8326(6) 0.2969(7) 0.0289(18) Uani 0.50 1 d P A 1
C12 C 0.6156(8) 0.9302(8) 0.2846(9) 0.040(2) Uani 0.50 1 d P A 1
C13 C 0.5351(7) 0.9511(8) 0.3764(9) 0.047(2) Uani 0.50 1 d P A 1
C14 C 0.5335(9) 0.8822(9) 0.4712(9) 0.050(3) Uani 0.50 1 d P A 1
C15 C 0.6102(10) 0.7894(10) 0.4815(8) 0.064(3) Uani 0.50 1 d P A 1
C16 C 0.6901(9) 0.7609(8) 0.3959(8) 0.051(3) Uani 0.50 1 d P A 1
C21 C 0.7173(6) 0.8203(6) 0.0989(7) 0.0306(18) Uani 0.50 1 d P A 1
C22 C 0.6524(7) 0.7621(7) 0.1431(7) 0.039(2) Uani 0.50 1 d P A 1
C23 C 0.5985(8) 0.7690(9) 0.0853(9) 0.053(3) Uani 0.50 1 d P A 1
C24 C 0.6082(9) 0.8346(10) -0.0127(9) 0.060(3) Uani 0.50 1 d P A 1
C25 C 0.6749(13) 0.8929(13) -0.0580(12) 0.068(4) Uani 0.50 1 d P A 1
C26 C 0.7296(8) 0.8878(9) -0.0002(8) 0.055(3) Uani 0.50 1 d P A 1
C31 C 0.8743(6) 0.6706(6) 0.2109(6) 0.0241(16) Uani 0.50 1 d P A 1
C32 C 0.9731(7) 0.6482(8) 0.2158(9) 0.043(2) Uani 0.50 1 d P A 1
C33 C 1.0363(8) 0.5488(8) 0.2369(9) 0.054(3) Uani 0.50 1 d P A 1
C34 C 1.0041(8) 0.4684(8) 0.2530(8) 0.050(3) Uani 0.50 1 d P A 1
C35 C 0.9040(11) 0.4929(9) 0.2513(13) 0.082(4) Uani 0.50 1 d P A 1
N1 N 0.8400(8) 0.5952(7) 0.2256(9) 0.072(3) Uani 0.50 1 d P A 1
P1' P 0.79926(9) 0.79936(9) 0.17740(8) 0.0301(2) Uani 0.50 1 d P A 2
C11' C 0.6710(6) 0.8743(6) 0.2108(6) 0.0282(17) Uani 0.50 1 d P A 2
C12' C 0.6491(8) 0.9734(7) 0.2144(9) 0.042(2) Uani 0.50 1 d P A 2
C13' C 0.5486(9) 1.0377(9) 0.2365(9) 0.057(3) Uani 0.50 1 d P A 2
C14' C 0.4688(8) 1.0032(8) 0.2534(8) 0.048(2) Uani 0.50 1 d P A 2
C15' C 0.4941(9) 0.9039(10) 0.2504(12) 0.077(4) Uani 0.50 1 d P A 2
N1' N 0.5951(7) 0.8403(8) 0.2260(10) 0.079(3) Uani 0.50 1 d P A 2
C21' C 0.8203(6) 0.7174(6) 0.0991(7) 0.0297(18) Uani 0.50 1 d P A 2
C22' C 0.8886(10) 0.7299(8) -0.0008(8) 0.054(3) Uani 0.50 1 d P A 2
C23' C 0.8947(13) 0.6737(12) -0.0578(11) 0.065(4) Uani 0.50 1 d P A 2
C24' C 0.8346(9) 0.6081(9) -0.0129(9) 0.053(3) Uani 0.50 1 d P A 2
C25' C 0.7683(9) 0.5991(8) 0.0859(9) 0.054(3) Uani 0.50 1 d P A 2
C26' C 0.7614(7) 0.6529(7) 0.1437(7) 0.037(2) Uani 0.50 1 d P A 2
C31' C 0.8315(6) 0.6908(6) 0.2971(7) 0.0297(18) Uani 0.50 1 d P A 2
C32' C 0.9308(7) 0.6146(7) 0.2858(8) 0.037(2) Uani 0.50 1 d P A 2
C33' C 0.9526(8) 0.5348(7) 0.3762(9) 0.048(3) Uani 0.50 1 d P A 2
C34' C 0.8831(9) 0.5331(9) 0.4713(10) 0.054(3) Uani 0.50 1 d P A 2
C35' C 0.7889(10) 0.6093(11) 0.4822(9) 0.069(3) Uani 0.50 1 d P A 2
C36' C 0.7597(8) 0.6907(8) 0.3961(7) 0.049(2) Uani 0.50 1 d P A 2
B1 B 0.7212(3) 0.7212(3) 0.7212(3) 0.047(2) Uani 1 3 d S . .
F1 F 0.7582(2) 0.7582(2) 0.7582(2) 0.132(3) Uani 1 3 d S . .
F2 F 0.6286(6) 0.7104(8) 0.7930(7) 0.111(3) Uani 0.50 1 d P . .
F3 F 0.6278(6) 0.7936(7) 0.7093(8) 0.111(3) Uani 0.50 1 d P . .
O1W O 0.4585(11) 0.6673(8) 0.4573(12) 0.155(7) Uani 0.50 1 d P . .

loop_
_atom_site_aniso_label
_atom_site_aniso_U_11
_atom_site_aniso_U_22
_atom_site_aniso_U_33
_atom_site_aniso_U_23
_atom_site_aniso_U_13
_atom_site_aniso_U_12
Au1 0.03993(11) 0.03976(11) 0.02350(9) -0.00622(7) -0.00609(7) -0.02677(8)
C1 0.015(2) 0.015(2) 0.015(2) -0.0030(14) -0.0030(14) -0.0030(14)
P1 0.0355(6) 0.0350(6) 0.0258(6) -0.0070(5) -0.0068(5) -0.0209(5)
C11 0.025(4) 0.034(5) 0.034(5) -0.017(4) -0.003(4) -0.014(4)
C12 0.035(5) 0.037(5) 0.052(6) -0.023(5) -0.016(5) -0.004(4)
C13 0.035(5) 0.044(6) 0.069(7) -0.035(6) -0.013(5) -0.004(4)
C14 0.040(6) 0.051(7) 0.045(7) -0.026(6) 0.003(5) -0.009(5)
C15 0.075(8) 0.067(8) 0.033(6) -0.019(5) 0.006(5) -0.025(7)
C16 0.061(7) 0.034(6) 0.035(6) -0.004(4) -0.011(5) -0.006(5)
C21 0.030(4) 0.033(5) 0.036(5) -0.015(4) -0.013(4) -0.008(4)
C22 0.045(5) 0.038(5) 0.050(6) -0.002(4) -0.029(5) -0.023(4)
C23 0.047(6) 0.062(7) 0.065(7) -0.026(6) -0.028(6) -0.013(5)
C24 0.057(7) 0.076(8) 0.054(7) -0.020(6) -0.027(6) -0.017(6)
C25 0.068(9) 0.091(13) 0.064(10) 0.001(8) -0.043(8) -0.043(9)
C26 0.056(7) 0.077(8) 0.044(6) -0.013(6) -0.026(5) -0.026(6)
C31 0.026(4) 0.021(4) 0.023(4) -0.008(3) -0.003(3) -0.009(3)
C32 0.027(5) 0.041(6) 0.050(6) -0.004(5) -0.014(5) -0.009(4)
C33 0.043(6) 0.048(6) 0.057(7) -0.001(5) -0.017(5) -0.016(5)
C34 0.056(7) 0.040(6) 0.056(7) -0.023(5) -0.027(5) 0.003(5)
C35 0.087(10) 0.044(7) 0.138(13) -0.038(8) -0.076(10) 0.011(7)
N1 0.065(6) 0.038(5) 0.133(10) -0.020(6) -0.053(7) -0.016(5)
P1' 0.0355(6) 0.0350(6) 0.0258(6) -0.0070(5) -0.0068(5) -0.0209(5)
C11' 0.028(4) 0.026(4) 0.033(5) -0.007(4) -0.012(4) -0.010(3)
C12' 0.036(5) 0.028(5) 0.052(6) -0.018(5) -0.002(5) -0.008(4)
C13' 0.049(6) 0.048(7) 0.066(7) -0.022(6) -0.001(5) -0.018(5)
C14' 0.043(6) 0.054(6) 0.049(6) -0.019(5) -0.023(5) -0.004(5)
C15' 0.046(7) 0.070(9) 0.138(13) -0.067(9) -0.041(8) 0.012(6)
N1' 0.039(5) 0.074(7) 0.147(11) -0.058(7) -0.029(6) -0.012(5)
C21' 0.031(4) 0.023(4) 0.036(5) -0.010(4) -0.015(4) -0.004(3)
C22' 0.078(8) 0.050(7) 0.043(6) -0.022(5) -0.012(6) -0.026(6)
C23' 0.092(12) 0.058(8) 0.054(9) -0.039(7) 0.001(7) -0.032(8)
C24' 0.069(8) 0.050(6) 0.050(6) -0.024(5) -0.012(6) -0.022(6)
C25' 0.066(7) 0.049(6) 0.065(7) -0.029(6) -0.026(6) -0.016(6)
C26' 0.038(5) 0.044(5) 0.042(5) -0.027(4) 0.002(4) -0.023(4)
C31' 0.035(5) 0.025(4) 0.037(5) -0.003(4) -0.021(4) -0.011(4)
C32' 0.033(5) 0.036(5) 0.045(6) -0.018(5) -0.017(5) -0.003(4)
C33' 0.048(6) 0.035(5) 0.067(7) -0.009(5) -0.038(6) -0.003(5)
C34' 0.055(7) 0.047(7) 0.048(7) 0.001(6) -0.026(6) -0.009(6)
C35' 0.061(8) 0.075(9) 0.042(6) 0.006(6) -0.012(6) -0.025(7)
C36' 0.039(6) 0.050(6) 0.028(5) -0.007(5) -0.004(4) -0.001(5)
B1 0.045(3) 0.045(3) 0.045(3) -0.012(2) -0.012(2) -0.012(2)
F1 0.152(4) 0.152(4) 0.152(4) -0.063(3) -0.063(3) -0.063(3)
F2 0.055(5) 0.089(7) 0.108(7) 0.002(6) 0.008(5) -0.019(5)
F3 0.052(5) 0.099(7) 0.093(7) 0.005(6) -0.021(5) 0.014(5)
O1W 0.228(15) 0.059(6) 0.236(16) -0.004(7) -0.213(14) 0.008(7)

loop_
_atom_type_symbol
_atom_type_description
_atom_type_scat_dispersion_real
_atom_type_scat_dispersion_imag
_atom_type_scat_source
C C 0.0033 0.0016 'International Tables Vol C Tables 4.2.6.8 and 6.1.1.4'
H H 0.0000 0.0000 'International Tables Vol C Tables 4.2.6.8 and 6.1.1.4'
B B 0.0013 0.0007 'International Tables Vol C Tables 4.2.6.8 and 6.1.1.4'
N N 0.0061 0.0033 'International Tables Vol C Tables 4.2.6.8 and 6.1.1.4'
O O 0.0106 0.0060 'International Tables Vol C Tables 4.2.6.8 and 6.1.1.4'
F F 0.0171 0.0103 'International Tables Vol C Tables 4.2.6.8 and 6.1.1.4'
P P 0.1023 0.0942 'International Tables Vol C Tables 4.2.6.8 and 6.1.1.4'
Au Au -2.0133 8.8022 'International Tables Vol C Tables 4.2.6.8 and 6.1.1.4'

loop_
_geom_angle_atom_site_label_1
_geom_angle_atom_site_label_2
_geom_angle_atom_site_label_3
_geom_angle
_geom_angle_site_symmetry_1
_geom_angle_site_symmetry_3
C1 Au1 P1 176.96(3) . .
C1 Au1 Au1 45.534(3) . 3_564
P1 Au1 Au1 132.24(3) . 3_564
C1 Au1 Au1 45.533(3) . 2_654
P1 Au1 Au1 132.28(3) . 2_654
Au1 Au1 Au1 60.0 3_564 2_654
C1 Au1 Au1 44.466(3) . 6_766
P1 Au1 Au1 137.68(3) . 6_766
Au1 Au1 Au1 90.0 3_564 6_766
Au1 Au1 Au1 60.609(3) 2_654 6_766
C1 Au1 Au1 44.467(3) . 5_676
P1 Au1 Au1 137.64(3) . 5_676
Au1 Au1 Au1 60.609(3) 3_564 5_676
Au1 Au1 Au1 90.0 2_654 5_676
Au1 Au1 Au1 58.783(6) 6_766 5_676
Au1 C1 Au1 91.067(6) 6_766 .
Au1 C1 Au1 91.067(6) 6_766 2_654
Au1 C1 Au1 88.933(6) . 2_654
Au1 C1 Au1 88.933(6) 6_766 4_775
Au1 C1 Au1 180.000(8) . 4_775
Au1 C1 Au1 91.067(6) 2_654 4_775
Au1 C1 Au1 88.933(6) 6_766 5_676
Au1 C1 Au1 91.067(6) . 5_676
Au1 C1 Au1 180.0 2_654 5_676
Au1 C1 Au1 88.933(6) 4_775 5_676
Au1 C1 Au1 180.0 6_766 3_564
Au1 C1 Au1 88.933(6) . 3_564
Au1 C1 Au1 88.933(6) 2_654 3_564
Au1 C1 Au1 91.067(6) 4_775 3_564
Au1 C1 Au1 91.067(6) 5_676 3_564
C31 P1 C21 110.7(3) . .
C31 P1 C11 110.6(4) . .
C21 P1 C11 99.0(4) . .
C31 P1 Au1 109.7(2) . .
C21 P1 Au1 111.8(3) . .
C11 P1 Au1 114.7(2) . .
C12 C11 C16 121.2(9) . .
C12 C11 P1 119.3(7) . .
C16 C11 P1 119.3(7) . .
C11 C12 C13 117.1(10) . .
C14 C13 C12 122.0(9) . .
C13 C14 C15 119.6(10) . .
C14 C15 C16 122.4(11) . .
C15 C16 C11 117.5(10) . .
C22 C21 C26 122.7(8) . .
C22 C21 P1 117.3(6) . .
C26 C21 P1 120.0(7) . .
C21 C22 C23 118.7(9) . .
C24 C23 C22 120.5(10) . .
C24 C23 C35 95.3(10) . 6_666
C22 C23 C35 142.0(11) . 6_666
C23 C24 C25 120.7(10) . .
C23 C24 C34 77.9(8) . 6_666
C25 C24 C34 157.4(11) . 6_666
C24 C25 C26 119.6(12) . .
C21 C26 C25 117.6(10) . .
N1 C31 C32 121.4(8) . .
N1 C31 P1 119.9(6) . .
C32 C31 P1 118.5(6) . .
C33 C32 C31 120.4(9) . .
C32 C33 C34 120.3(9) . .
C33 C34 C35 117.9(10) . .
C33 C34 C24 137.3(9) . 5_666
C35 C34 C24 72.0(8) . 5_666
N1 C35 C34 122.3(11) . .
N1 C35 C23 130.6(11) . 5_666
C34 C35 C23 100.4(10) . 5_666
C31 N1 C35 117.5(9) . .
N1' C11' C12' 121.3(8) . .
C13' C12' C11' 120.7(9) . .
C12' C13' C14' 118.8(9) . .
C15' C14' C13' 118.5(10) . .
C15' C14' C24' 72.2(7) . 6_666
C13' C14' C24' 136.4(9) . 6_666
N1' C15' C14' 122.6(11) . .
N1' C15' C25' 131.5(10) . 6_666
C14' C15' C25' 100.3(9) . 6_666
C11' N1' C15' 118.0(9) . .
C26' C21' C22' 123.2(8) . .
C21' C22' C23' 117.3(10) . .
C24' C23' C22' 119.8(12) . .
C25' C24' C23' 120.3(10) . .
C25' C24' C14' 77.9(7) . 5_666
C23' C24' C14' 158.3(10) . 5_666
C24' C25' C26' 121.0(10) . .
C24' C25' C15' 94.3(9) . 5_666
C26' C25' C15' 142.2(11) . 5_666
C21' C26' C25' 118.4(9) . .
C36' C31' C32' 120.5(8) . .
C33' C32' C31' 118.3(9) . .
C34' C33' C32' 121.3(10) . .
C33' C34' C35' 120.1(10) . .
C34' C35' C36' 122.4(11) . .
C31' C36' C35' 117.2(9) . .
F1 B1 F2 106.2(6) . 2
F1 B1 F2 106.2(6) . .
F2 B1 F2 112.6(6) 2 .
F1 B1 F2 106.2(6) . 3
F2 B1 F2 112.6(6) 2 3
F2 B1 F2 112.6(6) . 3
F1 B1 F3 106.7(6) . 3
F2 B1 F3 56.6(5) 2 3
F2 B1 F3 147.2(11) . 3
F2 B1 F3 58.0(5) 3 3
F1 B1 F3 106.7(6) . 2
F2 B1 F3 58.0(5) 2 2
F2 B1 F3 56.6(5) . 2
F2 B1 F3 147.2(11) 3 2
F3 B1 F3 112.1(5) 3 2
F1 B1 F3 106.7(6) . .
F2 B1 F3 147.2(11) 2 .
F2 B1 F3 58.0(5) . .
F2 B1 F3 56.6(5) 3 .
F3 B1 F3 112.1(5) 3 .
F3 B1 F3 112.1(5) 2 .
F3 F2 F3 120.8(9) 2 .
F3 F2 B1 62.2(5) 2 .
F3 F2 B1 61.5(5) . .
F2 F3 F2 119.2(9) 3 .
F2 F3 B1 61.1(5) 3 .
F2 F3 B1 60.5(5) . .

loop_
_geom_bond_atom_site_label_1
_geom_bond_atom_site_label_2
_geom_bond_distance
_geom_bond_site_symmetry_2
Au1 C1 2.10527(15) .
Au1 P1 2.2582(10) .
Au1 Au1 2.9494(3) 3_564
Au1 Au1 2.9494(3) 2_654
Au1 Au1 3.0049(2) 6_766
Au1 Au1 3.0049(2) 5_676
C1 Au1 2.10526(15) 6_766
C1 Au1 2.10526(15) 2_654
C1 Au1 2.10526(15) 4_775
C1 Au1 2.10526(15) 5_676
C1 Au1 2.10527(15) 3_564
P1 C31 1.722(8) .
P1 C21 1.899(8) .
P1 C11 1.902(8) .
C11 C12 1.385(12) .
C11 C16 1.396(13) .
C12 C13 1.423(14) .
C13 C14 1.334(15) .
C14 C15 1.354(16) .
C15 C16 1.392(15) .
C21 C22 1.348(11) .
C21 C26 1.363(13) .
C22 C23 1.371(11) .
C23 C24 1.345(15) .
C23 C35 1.459(15) 6_666
C24 C25 1.367(18) .
C24 C34 2.029(14) 6_666
C25 C26 1.394(15) .
C31 N1 1.335(11) .
C31 C32 1.396(12) .
C32 C33 1.348(14) .
C33 C34 1.376(14) .
C34 C35 1.387(16) .
C34 C24 2.029(14) 5_666
C35 N1 1.387(14) .
C35 C23 1.459(15) 5_666
C11' N1' 1.337(11) .
C11' C12' 1.393(12) .
C12' C13' 1.366(14) .
C13' C14' 1.386(14) .
C14' C15' 1.382(15) .
C14' C24' 2.030(14) 6_666
C15' N1' 1.371(14) .
C15' C25' 1.473(15) 6_666
C21' C26' 1.349(11) .
C21' C22' 1.375(13) .
C22' C23' 1.396(15) .
C23' C24' 1.377(18) .
C24' C25' 1.356(15) .
C24' C14' 2.030(13) 5_666
C25' C26' 1.370(11) .
C25' C15' 1.473(15) 5_666
C31' C36' 1.396(13) .
C31' C32' 1.412(12) .
C32' C33' 1.409(14) .
C33' C34' 1.341(16) .
C34' C35' 1.364(16) .
C35' C36' 1.407(15) .
B1 F1 1.319(12) .
B1 F2 1.355(8) 2
B1 F2 1.355(8) .
B1 F2 1.355(8) 3
B1 F3 1.370(8) 3
B1 F3 1.370(8) 2
B1 F3 1.370(8) .
F2 F3 1.293(10) 2
F2 F3 1.321(11) .
F3 F2 1.293(10) 3
